data_4349233
loop_
_publ_author_name
'Lohrey, Trevor D.'
'Bergman, Robert G.'
'Arnold, John'

_publ_section_title
;
 Oxygen Atom Transfer and Intramolecular Nitrene Transfer in a Rhenium
 \b-Diketiminate Complex.
;
_journal_issue 22
_journal_name_full 'Inorganic chemistry'
_journal_page_first 11993
_journal_page_last 12000
_journal_paper_doi 10.1021/acs.inorgchem.6b02122
_journal_volume 55
_journal_year 2016
_chemical_formula_sum 'C35 H56 Cl2 N2 P Re'
_chemical_formula_weight 792.88
_chemical_name_common (DippN)ReCl2(MAD)(PEt3)
_space_group_crystal_system triclinic
_space_group_IT_number 2
_space_group_name_Hall '-P 1'
_space_group_name_H-M_alt 'P -1'
_atom_sites_solution_hydrogens geom
_audit_creation_method SHELXL-2014/7
_cell_angle_alpha 107.39(3)
_cell_angle_beta 105.24(3)
_cell_angle_gamma 90.02(3)
_cell_formula_units_Z 4
_cell_length_a 12.029(2)
_cell_length_b 14.262(3)
_cell_length_c 22.800(5)
_cell_measurement_reflns_used 31723
_cell_measurement_temperature 100(2)
_cell_measurement_theta_max 40.45
_cell_measurement_theta_min 2.12
_cell_volume 3588.2(15)
_computing_cell_refinement 'SAINT V8.37A Bruker, Madison WI'
_computing_data_collection 'Bruker APEX3 Bruker, Madison WI'
_computing_data_reduction 'SAINT V8.37A Bruker, Madison WI'
_computing_molecular_graphics ORTEP-32
_computing_publication_material WinGX
_computing_structure_refinement 'SHELXL-2014/7 (Sheldrick, 2014)'
_computing_structure_solution 'SHELXT 2014/4 Bruker, Madison WI'
_diffrn_ambient_temperature 100(2)
_diffrn_detector_area_resol_mean 10.42
_diffrn_measured_fraction_theta_full 0.999
_diffrn_measured_fraction_theta_max 0.987
_diffrn_measurement_device_type 'Bruker D8 with PHOTON 100 detector'
_diffrn_measurement_method 'phi and omega shutterless scans'
_diffrn_radiation_monochromator 'silicon 111'
_diffrn_radiation_type synchrotron
_diffrn_radiation_wavelength 0.7749
_diffrn_reflns_av_R_equivalents 0.0492
_diffrn_reflns_av_unetI/netI 0.0745
_diffrn_reflns_Laue_measured_fraction_full 0.999
_diffrn_reflns_Laue_measured_fraction_max 0.987
_diffrn_reflns_limit_h_max 20
_diffrn_reflns_limit_h_min -20
_diffrn_reflns_limit_k_max 23
_diffrn_reflns_limit_k_min -23
_diffrn_reflns_limit_l_max 37
_diffrn_reflns_limit_l_min -38
_diffrn_reflns_number 63468
_diffrn_reflns_point_group_measured_fraction_full 0.999
_diffrn_reflns_point_group_measured_fraction_max 0.987
_diffrn_reflns_theta_full 27.71
_diffrn_reflns_theta_max 40.455
_diffrn_reflns_theta_min 2.123
_diffrn_source 'Advanced Light Source, station 11.3.1'
_exptl_absorpt_coefficient_mu 4.409
_exptl_absorpt_correction_T_max 0.7479
_exptl_absorpt_correction_T_min 0.5751
_exptl_absorpt_correction_type multi-scan
_exptl_absorpt_process_details 'SADABS-2014/5 - Bruker AXS, Madison WI'
_exptl_crystal_colour green
_exptl_crystal_density_diffrn 1.468
_exptl_crystal_description shard
_exptl_crystal_F_000 1616
_exptl_crystal_size_max 0.040
_exptl_crystal_size_mid 0.030
_exptl_crystal_size_min 0.020
_refine_diff_density_max 3.648
_refine_diff_density_min -5.814
_refine_diff_density_rms 0.231
_refine_ls_extinction_method none
_refine_ls_goodness_of_fit_ref 1.160
_refine_ls_hydrogen_treatment constr
_refine_ls_matrix_type full
_refine_ls_number_parameters 766
_refine_ls_number_reflns 33584
_refine_ls_number_restraints 0
_refine_ls_restrained_S_all 1.160
_refine_ls_R_factor_all 0.0515
_refine_ls_R_factor_gt 0.0495
_refine_ls_shift/su_max 0.002
_refine_ls_shift/su_mean 0.000
_refine_ls_structure_factor_coef Fsqd
_refine_ls_weighting_details 'w=1/[\s^2^(Fo^2^)+(0.0709P)^2^+10.1751P] where P=(Fo^2^+2Fc^2^)/3'
_refine_ls_weighting_scheme calc
_refine_ls_wR_factor_gt 0.1494
_refine_ls_wR_factor_ref 0.1524
_reflns_Friedel_coverage 0.000
_reflns_number_gt 31723
_reflns_number_total 33584
_reflns_threshold_expression 'I > 2\s(I)'
_cod_data_source_file ic6b02122_si_004.cif
_cod_data_source_block 2
_cod_original_cell_volume 3588.0(15)
_cod_database_code 4349233
_shelx_shelxl_version_number 2014/7
_shelx_space_group_comment
;
The symmetry employed for this shelxl refinement is uniquely defined
by the following loop, which should always be used as a source of
symmetry information in preference to the above space-group names.
They are only intended as comments.
;
_shelx_estimated_absorpt_t_min 0.843
_shelx_estimated_absorpt_t_max 0.917

loop_
_space_group_symop_operation_xyz
'x, y, z'
'-x, -y, -z'

loop_
_atom_site_label
_atom_site_type_symbol
_atom_site_fract_x
_atom_site_fract_y
_atom_site_fract_z
_atom_site_U_iso_or_equiv
_atom_site_adp_type
_atom_site_occupancy
_atom_site_site_symmetry_order
_atom_site_calc_flag
_atom_site_refinement_flags_posn
_atom_site_refinement_flags_adp
C1 C 0.2500(4) -0.0290(3) 0.2761(2) 0.0108(6) Uani 1 1 d . .
C2 C 0.7551(4) 0.8132(3) 0.32859(19) 0.0101(6) Uani 1 1 d . .
C3 C 0.2616(5) -0.0742(4) 0.3293(2) 0.0188(8) Uani 1 1 d . .
H3A H 0.2114 -0.1357 0.3133 0.028 Uiso 1 1 calc R U
H3B H 0.2388 -0.0281 0.3648 0.028 Uiso 1 1 calc R U
H3C H 0.3421 -0.0880 0.3443 0.028 Uiso 1 1 calc R U
C4 C 0.1931(4) -0.0866(3) 0.2158(2) 0.0122(6) Uani 1 1 d . .
H4 H 0.1593 -0.1506 0.2087 0.015 Uiso 1 1 calc R U
C5 C 0.1853(4) -0.0484(3) 0.16320(19) 0.0110(6) Uani 1 1 d . .
C6 C 0.1217(5) -0.1125(3) 0.0963(2) 0.0179(8) Uani 1 1 d . .
H6A H 0.1209 -0.0762 0.0659 0.027 Uiso 1 1 calc R U
H6B H 0.0421 -0.1299 0.0950 0.027 Uiso 1 1 calc R U
H6C H 0.1610 -0.1727 0.0849 0.027 Uiso 1 1 calc R U
C7 C 0.1233(3) 0.2382(3) 0.32175(18) 0.0091(5) Uani 1 1 d . .
C8 C 0.0204(4) 0.1902(3) 0.3223(2) 0.0125(6) Uani 1 1 d . .
C9 C -0.0857(6) 0.0296(4) 0.2430(3) 0.0296(12) Uani 1 1 d . .
H9A H -0.1585 0.0606 0.2423 0.044 Uiso 1 1 calc R U
H9B H -0.0991 -0.0408 0.2372 0.044 Uiso 1 1 calc R U
H9C H -0.0564 0.0375 0.2084 0.044 Uiso 1 1 calc R U
C10 C 0.0044(4) 0.0792(3) 0.3081(2) 0.0164(7) Uani 1 1 d . .
H10 H 0.0802 0.0520 0.3057 0.020 Uiso 1 1 calc R U
C11 C -0.0322(5) 0.0510(4) 0.3604(3) 0.0216(9) Uani 1 1 d . .
H11A H 0.0209 0.0861 0.4022 0.032 Uiso 1 1 calc R U
H11B H -0.0299 -0.0203 0.3527 0.032 Uiso 1 1 calc R U
H11C H -0.1110 0.0690 0.3599 0.032 Uiso 1 1 calc R U
C12 C -0.0671(4) 0.2488(4) 0.3368(2) 0.0168(7) Uani 1 1 d . .
H12 H -0.1376 0.2184 0.3365 0.020 Uiso 1 1 calc R U
C13 C -0.0541(4) 0.3509(4) 0.3517(2) 0.0171(7) Uani 1 1 d . .
H13 H -0.1160 0.3890 0.3604 0.020 Uiso 1 1 calc R U
C14 C 0.0497(4) 0.3974(3) 0.3540(2) 0.0135(7) Uani 1 1 d . .
H14 H 0.0587 0.4673 0.3655 0.016 Uiso 1 1 calc R U
C15 C 0.1405(4) 0.3428(3) 0.3395(2) 0.0113(6) Uani 1 1 d . .
C16 C 0.2379(5) 0.4474(4) 0.2917(3) 0.0212(9) Uani 1 1 d . .
H16A H 0.2271 0.3967 0.2503 0.032 Uiso 1 1 calc R U
H16B H 0.3068 0.4916 0.3006 0.032 Uiso 1 1 calc R U
H16C H 0.1699 0.4855 0.2907 0.032 Uiso 1 1 calc R U
C17 C 0.2532(4) 0.3978(3) 0.3446(2) 0.0136(7) Uani 1 1 d . .
H17 H 0.3121 0.3489 0.3392 0.016 Uiso 1 1 calc R U
C18 C 0.2991(5) 0.4759(4) 0.4109(3) 0.0211(9) Uani 1 1 d . .
H18A H 0.2485 0.5300 0.4147 0.032 Uiso 1 1 calc R U
H18B H 0.3776 0.5017 0.4158 0.032 Uiso 1 1 calc R U
H18C H 0.3003 0.4456 0.4444 0.032 Uiso 1 1 calc R U
C19 C 0.2266(4) 0.0819(3) 0.12447(19) 0.0113(6) Uani 1 1 d . .
C20 C 0.3114(4) 0.0659(3) 0.0913(2) 0.0136(7) Uani 1 1 d . .
C21 C 0.4036(5) -0.0867(4) 0.0461(2) 0.0216(9) Uani 1 1 d . .
H21A H 0.4120 -0.0641 0.0108 0.032 Uiso 1 1 calc R U
H21B H 0.3284 -0.1245 0.0335 0.032 Uiso 1 1 calc R U
H21C H 0.4655 -0.1287 0.0563 0.032 Uiso 1 1 calc R U
C22 C 0.4110(4) 0.0027(3) 0.1051(2) 0.0130(6) Uani 1 1 d . .
H22 H 0.4038 -0.0221 0.1407 0.016 Uiso 1 1 calc R U
C23 C 0.5281(5) 0.0616(4) 0.1260(3) 0.0198(8) Uani 1 1 d . .
H23A H 0.5364 0.0875 0.0920 0.030 Uiso 1 1 calc R U
H23B H 0.5899 0.0187 0.1346 0.030 Uiso 1 1 calc R U
H23C H 0.5333 0.1165 0.1650 0.030 Uiso 1 1 calc R U
C24 C 0.3015(5) 0.1077(3) 0.0418(2) 0.0163(7) Uani 1 1 d . .
H24 H 0.3576 0.0970 0.0185 0.020 Uiso 1 1 calc R U
C25 C 0.2111(5) 0.1644(4) 0.0264(2) 0.0205(9) Uani 1 1 d . .
H25 H 0.2077 0.1947 -0.0058 0.025 Uiso 1 1 calc R U
C26 C 0.1254(4) 0.1766(3) 0.0582(2) 0.0172(8) Uani 1 1 d . .
H26 H 0.0617 0.2128 0.0462 0.021 Uiso 1 1 calc R U
C27 C 0.1322(4) 0.1360(3) 0.1079(2) 0.0150(7) Uani 1 1 d . .
C28 C 0.0120(6) 0.2571(4) 0.1660(3) 0.0275(11) Uani 1 1 d . .
H28A H 0.0839 0.2945 0.1952 0.041 Uiso 1 1 calc R U
H28B H -0.0469 0.2616 0.1891 0.041 Uiso 1 1 calc R U
H28C H -0.0151 0.2846 0.1306 0.041 Uiso 1 1 calc R U
C29 C 0.0341(4) 0.1491(4) 0.1396(2) 0.0175(8) Uani 1 1 d . .
H29 H 0.0563 0.1219 0.1763 0.021 Uiso 1 1 calc R U
C30 C -0.0783(5) 0.0902(5) 0.0928(3) 0.0279(11) Uani 1 1 d . .
H30A H -0.1017 0.1149 0.0560 0.042 Uiso 1 1 calc R U
H30B H -0.1396 0.0980 0.1146 0.042 Uiso 1 1 calc R U
H30C H -0.0651 0.0203 0.0782 0.042 Uiso 1 1 calc R U
C31 C 0.3604(4) 0.2343(4) 0.4450(2) 0.0161(7) Uani 1 1 d . .
H31A H 0.4177 0.2671 0.4865 0.019 Uiso 1 1 calc R U
H31B H 0.3194 0.2866 0.4300 0.019 Uiso 1 1 calc R U
C32 C 0.2724(5) 0.1692(4) 0.4564(3) 0.0203(8) Uani 1 1 d . .
H32A H 0.2149 0.1360 0.4159 0.030 Uiso 1 1 calc R U
H32B H 0.2337 0.2101 0.4867 0.030 Uiso 1 1 calc R U
H32C H 0.3123 0.1196 0.4741 0.030 Uiso 1 1 calc R U
C33 C 0.5164(4) 0.0819(4) 0.4232(2) 0.0182(8) Uani 1 1 d . .
H33A H 0.4593 0.0290 0.4196 0.022 Uiso 1 1 calc R U
H33B H 0.5691 0.0513 0.3975 0.022 Uiso 1 1 calc R U
C34 C 0.5872(5) 0.1228(5) 0.4933(3) 0.0275(11) Uani 1 1 d . .
H34A H 0.6455 0.1743 0.4977 0.041 Uiso 1 1 calc R U
H34B H 0.6255 0.0695 0.5072 0.041 Uiso 1 1 calc R U
H34C H 0.5357 0.1509 0.5198 0.041 Uiso 1 1 calc R U
C35 C 0.5515(4) 0.2709(4) 0.4040(2) 0.0194(8) Uani 1 1 d . .
H35A H 0.5158 0.3219 0.3855 0.023 Uiso 1 1 calc R U
H35B H 0.5804 0.3020 0.4508 0.023 Uiso 1 1 calc R U
C36 C 0.6553(5) 0.2379(5) 0.3776(3) 0.0273(11) Uani 1 1 d . .
H36A H 0.6961 0.1920 0.3986 0.041 Uiso 1 1 calc R U
H36B H 0.7081 0.2956 0.3860 0.041 Uiso 1 1 calc R U
H36C H 0.6278 0.2049 0.3314 0.041 Uiso 1 1 calc R U
C37 C 0.7485(5) 0.8804(3) 0.3925(2) 0.0193(8) Uani 1 1 d . .
H37A H 0.7721 0.8464 0.4248 0.029 Uiso 1 1 calc R U
H37B H 0.6690 0.8981 0.3894 0.029 Uiso 1 1 calc R U
H37C H 0.8002 0.9403 0.4047 0.029 Uiso 1 1 calc R U
C38 C 0.7209(4) 0.8491(3) 0.2739(2) 0.0126(6) Uani 1 1 d . .
H38 H 0.6944 0.9129 0.2785 0.015 Uiso 1 1 calc R U
C39 C 0.7271(3) 0.7904(3) 0.2162(2) 0.0102(6) Uani 1 1 d . .
C40 C 0.6927(5) 0.8298(3) 0.1603(2) 0.0179(8) Uani 1 1 d . .
H40A H 0.6534 0.8899 0.1720 0.027 Uiso 1 1 calc R U
H40B H 0.6403 0.7802 0.1239 0.027 Uiso 1 1 calc R U
H40C H 0.7619 0.8448 0.1487 0.027 Uiso 1 1 calc R U
C41 C 0.5570(3) 0.5222(3) 0.16547(19) 0.0094(6) Uani 1 1 d . .
C42 C 0.5593(3) 0.4188(3) 0.15270(19) 0.0103(6) Uani 1 1 d . .
C43 C 0.7042(4) 0.3180(4) 0.2052(3) 0.0192(8) Uani 1 1 d . .
H43A H 0.7339 0.3688 0.2467 0.029 Uiso 1 1 calc R U
H43B H 0.7644 0.2736 0.1971 0.029 Uiso 1 1 calc R U
H43C H 0.6364 0.2803 0.2056 0.029 Uiso 1 1 calc R U
C44 C 0.6699(4) 0.3670(3) 0.1524(2) 0.0132(7) Uani 1 1 d . .
H44 H 0.7337 0.4178 0.1599 0.016 Uiso 1 1 calc R U
C45 C 0.6571(5) 0.2905(3) 0.0867(3) 0.0199(8) Uani 1 1 d . .
H45A H 0.5961 0.2390 0.0786 0.030 Uiso 1 1 calc R U
H45B H 0.7305 0.2608 0.0860 0.030 Uiso 1 1 calc R U
H45C H 0.6368 0.3229 0.0534 0.030 Uiso 1 1 calc R U
C46 C 0.4552(4) 0.3631(3) 0.1386(2) 0.0135(7) Uani 1 1 d . .
H46 H 0.4548 0.2937 0.1302 0.016 Uiso 1 1 calc R U
C47 C 0.3520(4) 0.4073(3) 0.1367(2) 0.0163(7) Uani 1 1 d . .
H47 H 0.2824 0.3685 0.1292 0.020 Uiso 1 1 calc R U
C48 C 0.3500(4) 0.5083(4) 0.1458(3) 0.0180(8) Uani 1 1 d . .
H48 H 0.2784 0.5372 0.1428 0.022 Uiso 1 1 calc R U
C49 C 0.4513(4) 0.5676(3) 0.1593(2) 0.0122(6) Uani 1 1 d . .
C50 C 0.4186(6) 0.7323(4) 0.2312(3) 0.0277(11) Uani 1 1 d . .
H50A H 0.3450 0.7033 0.2315 0.042 Uiso 1 1 calc R U
H50B H 0.4124 0.8022 0.2346 0.042 Uiso 1 1 calc R U
H50C H 0.4801 0.7263 0.2675 0.042 Uiso 1 1 calc R U
C51 C 0.4472(4) 0.6784(3) 0.1692(2) 0.0157(7) Uani 1 1 d . .
H51 H 0.5257 0.7055 0.1719 0.019 Uiso 1 1 calc R U
C52 C 0.3603(5) 0.6989(4) 0.1123(3) 0.0249(10) Uani 1 1 d . .
H52A H 0.2814 0.6817 0.1123 0.037 Uiso 1 1 calc R U
H52B H 0.3748 0.6592 0.0723 0.037 Uiso 1 1 calc R U
H52C H 0.3694 0.7690 0.1163 0.037 Uiso 1 1 calc R U
C53 C 0.8231(4) 0.6839(3) 0.3721(2) 0.0115(6) Uani 1 1 d . .
C54 C 0.7420(4) 0.6213(3) 0.3805(2) 0.0146(7) Uani 1 1 d . .
C55 C 0.5369(5) 0.6633(4) 0.3734(3) 0.0241(10) Uani 1 1 d . .
H55A H 0.5405 0.6483 0.4130 0.036 Uiso 1 1 calc R U
H55B H 0.4574 0.6493 0.3457 0.036 Uiso 1 1 calc R U
H55C H 0.5617 0.7331 0.3835 0.036 Uiso 1 1 calc R U
C56 C 0.6171(4) 0.5994(4) 0.3388(2) 0.0167(7) Uani 1 1 d . .
H56 H 0.6136 0.6177 0.2993 0.020 Uiso 1 1 calc R U
C57 C 0.5721(6) 0.4911(4) 0.3179(3) 0.0276(11) Uani 1 1 d . .
H57A H 0.6291 0.4495 0.3018 0.041 Uiso 1 1 calc R U
H57B H 0.4992 0.4794 0.2841 0.041 Uiso 1 1 calc R U
H57C H 0.5591 0.4748 0.3545 0.041 Uiso 1 1 calc R U
C58 C 0.7760(5) 0.5814(4) 0.4311(2) 0.0202(9) Uani 1 1 d . .
H58 H 0.7223 0.5389 0.4373 0.024 Uiso 1 1 calc R U
C59 C 0.8874(5) 0.6029(4) 0.4726(3) 0.0236(10) Uani 1 1 d . .
H59 H 0.9098 0.5745 0.5062 0.028 Uiso 1 1 calc R U
C60 C 0.9651(5) 0.6659(4) 0.4642(2) 0.0191(8) Uani 1 1 d . .
H60 H 1.0404 0.6815 0.4931 0.023 Uiso 1 1 calc R U
C61 C 0.9357(4) 0.7074(3) 0.4141(2) 0.0143(7) Uani 1 1 d . .
C62 C 1.0651(5) 0.8671(4) 0.4679(3) 0.0241(9) Uani 1 1 d . .
H62A H 1.1074 0.8464 0.5044 0.036 Uiso 1 1 calc R U
H62B H 0.9972 0.8995 0.4773 0.036 Uiso 1 1 calc R U
H62C H 1.1157 0.9132 0.4602 0.036 Uiso 1 1 calc R U
C63 C 1.0260(4) 0.7759(3) 0.4080(2) 0.0148(6) Uani 1 1 d . .
H63 H 0.9898 0.7997 0.3709 0.018 Uiso 1 1 calc R U
C64 C 1.1292(4) 0.7208(4) 0.3941(2) 0.0188(8) Uani 1 1 d . .
H64A H 1.1671 0.6974 0.4301 0.028 Uiso 1 1 calc R U
H64B H 1.1842 0.7652 0.3879 0.028 Uiso 1 1 calc R U
H64C H 1.1027 0.6643 0.3552 0.028 Uiso 1 1 calc R U
C65 C 0.7048(4) 0.5322(3) 0.0479(2) 0.0149(7) Uani 1 1 d . .
H65A H 0.7337 0.4984 0.0107 0.018 Uiso 1 1 calc R U
H65B H 0.6652 0.4809 0.0582 0.018 Uiso 1 1 calc R U
C66 C 0.6149(4) 0.6007(4) 0.0275(2) 0.0191(8) Uani 1 1 d . .
H66A H 0.5749 0.6256 0.0607 0.029 Uiso 1 1 calc R U
H66B H 0.5587 0.5642 -0.0128 0.029 Uiso 1 1 calc R U
H66C H 0.6537 0.6563 0.0216 0.029 Uiso 1 1 calc R U
C67 C 0.9232(4) 0.4869(3) 0.1095(2) 0.0146(7) Uani 1 1 d . .
H67A H 0.8968 0.4397 0.1283 0.017 Uiso 1 1 calc R U
H67B H 0.9137 0.4520 0.0637 0.017 Uiso 1 1 calc R U
C68 C 1.0517(4) 0.5185(4) 0.1426(3) 0.0220(9) Uani 1 1 d . .
H68A H 1.0824 0.5547 0.1190 0.033 Uiso 1 1 calc R U
H68B H 1.0939 0.4600 0.1434 0.033 Uiso 1 1 calc R U
H68C H 1.0610 0.5612 0.1864 0.033 Uiso 1 1 calc R U
C69 C 0.8998(4) 0.6763(3) 0.0885(2) 0.0129(6) Uani 1 1 d . .
H69A H 0.8508 0.7317 0.0868 0.015 Uiso 1 1 calc R U
H69B H 0.9749 0.7038 0.1203 0.015 Uiso 1 1 calc R U
C70 C 0.9213(5) 0.6318(4) 0.0229(3) 0.0203(8) Uani 1 1 d . .
H70A H 0.9607 0.5714 0.0219 0.030 Uiso 1 1 calc R U
H70B H 0.9697 0.6794 0.0150 0.030 Uiso 1 1 calc R U
H70C H 0.8472 0.6161 -0.0103 0.030 Uiso 1 1 calc R U
N1 N 0.2067(3) 0.1806(2) 0.30074(17) 0.0095(5) Uani 1 1 d . .
N2 N 0.2344(3) 0.0408(3) 0.17646(17) 0.0109(5) Uani 1 1 d . .
N3 N 0.6602(3) 0.5814(2) 0.18922(17) 0.0086(5) Uani 1 1 d . .
N4 N 0.7892(3) 0.7242(2) 0.31912(16) 0.0093(5) Uani 1 1 d . .
P1 P 0.43835(10) 0.17167(8) 0.38772(5) 0.01117(17) Uani 1 1 d . .
P2 P 0.83035(9) 0.59010(8) 0.11639(5) 0.00898(16) Uani 1 1 d . .
Re1 Re 0.31650(2) 0.11210(2) 0.27841(2) 0.00729(3) Uani 1 1 d . .
Re2 Re 0.79190(2) 0.65203(2) 0.22000(2) 0.00649(3) Uani 1 1 d . .
Cl1 Cl 0.41280(9) 0.23407(7) 0.24815(5) 0.01354(16) Uani 1 1 d . .
Cl2 Cl 0.48207(9) 0.01479(8) 0.26530(5) 0.01320(15) Uani 1 1 d . .
Cl3 Cl 0.91285(8) 0.53481(7) 0.26033(5) 0.01165(14) Uani 1 1 d . .
Cl4 Cl 0.97453(8) 0.75335(7) 0.24627(5) 0.01233(15) Uani 1 1 d . .

loop_
_atom_site_aniso_label
_atom_site_aniso_U_11
_atom_site_aniso_U_22
_atom_site_aniso_U_33
_atom_site_aniso_U_23
_atom_site_aniso_U_13
_atom_site_aniso_U_12
C1 0.0117(15) 0.0105(14) 0.0119(15) 0.0060(12) 0.0033(12) 0.0011(11)
C2 0.0122(15) 0.0073(13) 0.0113(15) 0.0018(11) 0.0054(12) 0.0020(11)
C3 0.027(2) 0.0156(17) 0.0153(18) 0.0092(15) 0.0035(16) -0.0033(16)
C4 0.0150(16) 0.0104(14) 0.0122(16) 0.0059(12) 0.0026(12) -0.0014(12)
C5 0.0116(15) 0.0109(14) 0.0097(14) 0.0041(12) 0.0005(11) -0.0008(12)
C6 0.024(2) 0.0121(16) 0.0155(18) 0.0050(14) 0.0007(15) -0.0039(14)
C7 0.0091(13) 0.0094(13) 0.0090(14) 0.0041(11) 0.0012(11) 0.0012(11)
C8 0.0099(15) 0.0145(15) 0.0148(17) 0.0060(13) 0.0048(12) 0.0002(12)
C9 0.038(3) 0.024(2) 0.022(2) 0.0054(19) 0.002(2) -0.016(2)
C10 0.0146(17) 0.0155(16) 0.024(2) 0.0086(15) 0.0107(15) -0.0004(13)
C11 0.021(2) 0.025(2) 0.026(2) 0.0161(19) 0.0093(18) -0.0011(17)
C12 0.0111(16) 0.0217(19) 0.0192(19) 0.0072(16) 0.0057(14) 0.0013(14)
C13 0.0146(17) 0.0197(18) 0.0191(19) 0.0074(15) 0.0067(14) 0.0079(15)
C14 0.0138(16) 0.0121(15) 0.0152(17) 0.0052(13) 0.0040(13) 0.0051(12)
C15 0.0135(15) 0.0105(14) 0.0115(15) 0.0057(12) 0.0035(12) 0.0013(12)
C16 0.021(2) 0.021(2) 0.024(2) 0.0123(18) 0.0050(17) -0.0021(16)
C17 0.0134(16) 0.0117(15) 0.0177(18) 0.0078(13) 0.0038(13) 0.0005(12)
C18 0.022(2) 0.0138(17) 0.022(2) 0.0019(15) 0.0007(17) -0.0037(15)
C19 0.0172(17) 0.0077(13) 0.0093(14) 0.0028(11) 0.0039(12) 0.0006(12)
C20 0.0221(19) 0.0092(14) 0.0111(15) 0.0059(12) 0.0043(13) 0.0011(13)
C21 0.035(3) 0.0157(18) 0.0162(19) 0.0041(15) 0.0110(18) 0.0047(17)
C22 0.0195(17) 0.0106(14) 0.0105(15) 0.0030(12) 0.0070(13) 0.0010(13)
C23 0.020(2) 0.0161(18) 0.026(2) 0.0083(16) 0.0080(17) 0.0013(15)
C24 0.024(2) 0.0154(16) 0.0129(17) 0.0078(14) 0.0072(15) 0.0021(15)
C25 0.026(2) 0.0212(19) 0.0167(19) 0.0143(16) 0.0008(16) -0.0026(17)
C26 0.022(2) 0.0163(17) 0.0146(18) 0.0113(14) 0.0007(15) 0.0016(15)
C27 0.0173(18) 0.0131(15) 0.0146(17) 0.0072(13) 0.0011(14) 0.0001(13)
C28 0.029(3) 0.023(2) 0.027(3) 0.0037(19) 0.005(2) 0.005(2)
C29 0.0160(18) 0.0181(18) 0.0186(19) 0.0093(15) 0.0008(15) 0.0031(14)
C30 0.019(2) 0.027(2) 0.031(3) 0.007(2) -0.001(2) -0.0067(19)
C31 0.0173(18) 0.0189(18) 0.0120(16) 0.0037(14) 0.0050(14) 0.0028(14)
C32 0.022(2) 0.026(2) 0.018(2) 0.0095(17) 0.0119(17) 0.0052(17)
C33 0.0185(19) 0.0200(18) 0.0137(17) 0.0060(14) -0.0006(14) 0.0063(15)
C34 0.024(2) 0.035(3) 0.019(2) 0.011(2) -0.0042(18) 0.005(2)
C35 0.0144(17) 0.0214(19) 0.019(2) 0.0031(16) 0.0021(14) -0.0055(15)
C36 0.015(2) 0.035(3) 0.031(3) 0.007(2) 0.0082(19) -0.0030(19)
C37 0.029(2) 0.0132(16) 0.019(2) 0.0046(15) 0.0117(17) 0.0043(16)
C38 0.0124(15) 0.0094(14) 0.0176(17) 0.0057(13) 0.0048(13) 0.0030(12)
C39 0.0093(14) 0.0086(13) 0.0138(16) 0.0057(12) 0.0024(11) 0.0009(11)
C40 0.025(2) 0.0126(16) 0.0169(19) 0.0086(14) 0.0031(16) 0.0038(15)
C41 0.0081(13) 0.0098(13) 0.0102(14) 0.0035(11) 0.0018(11) -0.0002(11)
C42 0.0108(14) 0.0087(13) 0.0115(15) 0.0034(11) 0.0028(11) -0.0004(11)
C43 0.0186(19) 0.0201(19) 0.023(2) 0.0143(17) 0.0033(16) 0.0035(15)
C44 0.0141(16) 0.0112(15) 0.0157(17) 0.0045(13) 0.0060(13) 0.0011(12)
C45 0.025(2) 0.0111(16) 0.024(2) 0.0013(15) 0.0113(18) 0.0023(15)
C46 0.0117(15) 0.0117(15) 0.0156(17) 0.0047(13) 0.0005(13) -0.0049(12)
C47 0.0097(15) 0.0151(16) 0.022(2) 0.0055(15) 0.0004(14) -0.0051(13)
C48 0.0084(15) 0.0168(17) 0.029(2) 0.0095(16) 0.0019(14) -0.0023(13)
C49 0.0087(14) 0.0107(14) 0.0162(17) 0.0041(13) 0.0017(12) 0.0004(11)
C50 0.037(3) 0.018(2) 0.028(3) 0.0074(19) 0.009(2) 0.010(2)
C51 0.0100(15) 0.0119(15) 0.024(2) 0.0063(14) 0.0010(14) 0.0000(12)
C52 0.020(2) 0.023(2) 0.033(3) 0.017(2) -0.0003(19) 0.0030(17)
C53 0.0156(16) 0.0104(14) 0.0103(15) 0.0046(12) 0.0049(12) 0.0016(12)
C54 0.0207(19) 0.0152(16) 0.0101(15) 0.0053(13) 0.0064(14) -0.0005(14)
C55 0.024(2) 0.025(2) 0.022(2) 0.0050(19) 0.0067(18) -0.0012(18)
C56 0.0190(19) 0.0194(18) 0.0113(16) 0.0039(14) 0.0047(14) -0.0075(15)
C57 0.034(3) 0.018(2) 0.024(2) -0.0014(18) 0.006(2) -0.013(2)
C58 0.030(2) 0.0188(18) 0.0151(19) 0.0095(15) 0.0067(17) -0.0021(17)
C59 0.032(3) 0.027(2) 0.0149(19) 0.0142(18) 0.0030(17) 0.0027(19)
C60 0.020(2) 0.026(2) 0.0110(17) 0.0075(16) 0.0020(14) 0.0044(17)
C61 0.0166(17) 0.0153(16) 0.0112(16) 0.0057(13) 0.0023(13) 0.0009(13)
C62 0.025(2) 0.0185(19) 0.022(2) 0.0014(16) 0.0006(18) -0.0018(18)
C63 0.0130(16) 0.0150(15) 0.0140(16) 0.0041(13) 0.0002(13) -0.0002(14)
C64 0.0147(17) 0.022(2) 0.0151(18) 0.0040(15) -0.0009(14) 0.0010(15)
C65 0.0118(15) 0.0175(16) 0.0149(16) 0.0068(13) 0.0009(13) -0.0029(14)
C66 0.0155(18) 0.024(2) 0.0168(19) 0.0103(16) -0.0014(14) -0.0004(16)
C67 0.0133(16) 0.0163(16) 0.0179(18) 0.0082(14) 0.0074(14) 0.0050(13)
C68 0.0123(17) 0.030(2) 0.033(3) 0.021(2) 0.0094(17) 0.0059(16)
C69 0.0176(17) 0.0131(15) 0.0101(15) 0.0054(12) 0.0053(13) -0.0009(13)
C70 0.027(2) 0.0205(19) 0.019(2) 0.0107(17) 0.0120(17) 0.0044(17)
N1 0.0092(12) 0.0096(12) 0.0093(13) 0.0036(10) 0.0011(10) -0.0019(10)
N2 0.0125(13) 0.0104(12) 0.0120(13) 0.0072(11) 0.0025(11) -0.0002(10)
N3 0.0069(11) 0.0096(12) 0.0099(12) 0.0044(10) 0.0015(9) -0.0002(9)
N4 0.0120(13) 0.0075(11) 0.0095(13) 0.0034(10) 0.0038(10) 0.0004(10)
P1 0.0104(4) 0.0130(4) 0.0094(4) 0.0034(3) 0.0014(3) 0.0011(3)
P2 0.0087(4) 0.0103(4) 0.0092(4) 0.0051(3) 0.0022(3) -0.0001(3)
Re1 0.00818(6) 0.00734(5) 0.00769(6) 0.00379(4) 0.00272(5) 0.00057(4)
Re2 0.00596(5) 0.00645(5) 0.00751(5) 0.00381(4) 0.00069(4) -0.00052(4)
Cl1 0.0158(4) 0.0121(3) 0.0143(4) 0.0046(3) 0.0062(3) -0.0029(3)
Cl2 0.0125(4) 0.0146(4) 0.0131(4) 0.0046(3) 0.0043(3) 0.0042(3)
Cl3 0.0111(3) 0.0113(3) 0.0127(4) 0.0064(3) 0.0004(3) 0.0028(3)
Cl4 0.0090(3) 0.0133(3) 0.0136(4) 0.0049(3) 0.0005(3) -0.0042(3)

loop_
_atom_type_symbol
_atom_type_description
_atom_type_scat_dispersion_real
_atom_type_scat_dispersion_imag
_atom_type_scat_source
C C 0.0040 0.0020 'Calculated using XDISP in WinGX (Farrugia, 1999)'
H H 0.0000 0.0000 'Calculated using XDISP in WinGX (Farrugia, 1999)'
N N 0.0076 0.0040 'Calculated using XDISP in WinGX (Farrugia, 1999)'
P P 0.1184 0.1130 'Calculated using XDISP in WinGX (Farrugia, 1999)'
Re Re -1.4459 8.3460 'Calculated using XDISP in WinGX (Farrugia, 1999)'
Cl Cl 0.1701 0.1892 'Calculated using XDISP in WinGX (Farrugia, 1999)'

loop_
_geom_angle_atom_site_label_1
_geom_angle_atom_site_label_2
_geom_angle_atom_site_label_3
_geom_angle
C4 C1 C3 116.9(4)
C4 C1 Re1 112.7(3)
C3 C1 Re1 130.3(3)
N4 C2 C38 117.6(4)
N4 C2 C37 124.3(4)
C38 C2 C37 118.0(4)
C1 C3 H3A 109.5
C1 C3 H3B 109.5
H3A C3 H3B 109.5
C1 C3 H3C 109.5
H3A C3 H3C 109.5
H3B C3 H3C 109.5
C1 C4 C5 118.8(4)
C1 C4 H4 120.6
C5 C4 H4 120.6
N2 C5 C4 117.5(4)
N2 C5 C6 124.0(4)
C4 C5 C6 118.6(4)
C5 C6 H6A 109.5
C5 C6 H6B 109.5
H6A C6 H6B 109.5
C5 C6 H6C 109.5
H6A C6 H6C 109.5
H6B C6 H6C 109.5
N1 C7 C8 118.5(3)
N1 C7 C15 119.7(4)
C8 C7 C15 121.7(4)
C12 C8 C7 117.4(4)
C12 C8 C10 120.2(4)
C7 C8 C10 122.3(4)
C10 C9 H9A 109.5
C10 C9 H9B 109.5
H9A C9 H9B 109.5
C10 C9 H9C 109.5
H9A C9 H9C 109.5
H9B C9 H9C 109.5
C8 C10 C11 112.3(4)
C8 C10 C9 111.7(4)
C11 C10 C9 108.9(4)
C8 C10 H10 107.9
C11 C10 H10 107.9
C9 C10 H10 107.9
C10 C11 H11A 109.5
C10 C11 H11B 109.5
H11A C11 H11B 109.5
C10 C11 H11C 109.5
H11A C11 H11C 109.5
H11B C11 H11C 109.5
C8 C12 C13 121.7(4)
C8 C12 H12 119.1
C13 C12 H12 119.1
C12 C13 C14 120.1(4)
C12 C13 H13 120.0
C14 C13 H13 120.0
C15 C14 C13 121.0(4)
C15 C14 H14 119.5
C13 C14 H14 119.5
C14 C15 C7 117.9(4)
C14 C15 C17 118.6(4)
C7 C15 C17 123.5(4)
C17 C16 H16A 109.5
C17 C16 H16B 109.5
H16A C16 H16B 109.5
C17 C16 H16C 109.5
H16A C16 H16C 109.5
H16B C16 H16C 109.5
C15 C17 C16 111.4(4)
C15 C17 C18 111.1(4)
C16 C17 C18 109.8(4)
C15 C17 H17 108.1
C16 C17 H17 108.1
C18 C17 H17 108.1
C17 C18 H18A 109.5
C17 C18 H18B 109.5
H18A C18 H18B 109.5
C17 C18 H18C 109.5
H18A C18 H18C 109.5
H18B C18 H18C 109.5
C20 C19 C27 121.3(4)
C20 C19 N2 119.9(4)
C27 C19 N2 118.8(4)
C19 C20 C24 118.3(4)
C19 C20 C22 122.9(4)
C24 C20 C22 118.7(4)
C22 C21 H21A 109.5
C22 C21 H21B 109.5
H21A C21 H21B 109.5
C22 C21 H21C 109.5
H21A C21 H21C 109.5
H21B C21 H21C 109.5
C20 C22 C23 111.8(4)
C20 C22 C21 110.3(4)
C23 C22 C21 110.3(4)
C20 C22 H22 108.1
C23 C22 H22 108.1
C21 C22 H22 108.1
C22 C23 H23A 109.5
C22 C23 H23B 109.5
H23A C23 H23B 109.5
C22 C23 H23C 109.5
H23A C23 H23C 109.5
H23B C23 H23C 109.5
C25 C24 C20 121.1(5)
C25 C24 H24 119.4
C20 C24 H24 119.4
C24 C25 C26 119.9(4)
C24 C25 H25 120.0
C26 C25 H25 120.0
C25 C26 C27 120.6(4)
C25 C26 H26 119.7
C27 C26 H26 119.7
C26 C27 C19 118.7(4)
C26 C27 C29 118.2(4)
C19 C27 C29 123.0(4)
C29 C28 H28A 109.5
C29 C28 H28B 109.5
H28A C28 H28B 109.5
C29 C28 H28C 109.5
H28A C28 H28C 109.5
H28B C28 H28C 109.5
C27 C29 C28 113.0(4)
C27 C29 C30 110.9(5)
C28 C29 C30 109.8(5)
C27 C29 H29 107.7
C28 C29 H29 107.7
C30 C29 H29 107.7
C29 C30 H30A 109.5
C29 C30 H30B 109.5
H30A C30 H30B 109.5
C29 C30 H30C 109.5
H30A C30 H30C 109.5
H30B C30 H30C 109.5
C32 C31 P1 116.0(3)
C32 C31 H31A 108.3
P1 C31 H31A 108.3
C32 C31 H31B 108.3
P1 C31 H31B 108.3
H31A C31 H31B 107.4
C31 C32 H32A 109.5
C31 C32 H32B 109.5
H32A C32 H32B 109.5
C31 C32 H32C 109.5
H32A C32 H32C 109.5
H32B C32 H32C 109.5
C34 C33 P1 116.1(4)
C34 C33 H33A 108.3
P1 C33 H33A 108.3
C34 C33 H33B 108.3
P1 C33 H33B 108.3
H33A C33 H33B 107.4
C33 C34 H34A 109.5
C33 C34 H34B 109.5
H34A C34 H34B 109.5
C33 C34 H34C 109.5
H34A C34 H34C 109.5
H34B C34 H34C 109.5
C36 C35 P1 115.2(4)
C36 C35 H35A 108.5
P1 C35 H35A 108.5
C36 C35 H35B 108.5
P1 C35 H35B 108.5
H35A C35 H35B 107.5
C35 C36 H36A 109.5
C35 C36 H36B 109.5
H36A C36 H36B 109.5
C35 C36 H36C 109.5
H36A C36 H36C 109.5
H36B C36 H36C 109.5
C2 C37 H37A 109.5
C2 C37 H37B 109.5
H37A C37 H37B 109.5
C2 C37 H37C 109.5
H37A C37 H37C 109.5
H37B C37 H37C 109.5
C39 C38 C2 119.1(4)
C39 C38 H38 120.5
C2 C38 H38 120.5
C38 C39 C40 118.1(4)
C38 C39 Re2 112.5(3)
C40 C39 Re2 129.3(3)
C39 C40 H40A 109.5
C39 C40 H40B 109.5
H40A C40 H40B 109.5
C39 C40 H40C 109.5
H40A C40 H40C 109.5
H40B C40 H40C 109.5
N3 C41 C42 119.5(3)
N3 C41 C49 118.8(3)
C42 C41 C49 121.5(4)
C46 C42 C41 118.0(4)
C46 C42 C44 119.3(4)
C41 C42 C44 122.6(3)
C44 C43 H43A 109.5
C44 C43 H43B 109.5
H43A C43 H43B 109.5
C44 C43 H43C 109.5
H43A C43 H43C 109.5
H43B C43 H43C 109.5
C42 C44 C43 112.8(4)
C42 C44 C45 110.1(4)
C43 C44 C45 110.2(4)
C42 C44 H44 107.9
C43 C44 H44 107.9
C45 C44 H44 107.9
C44 C45 H45A 109.5
C44 C45 H45B 109.5
H45A C45 H45B 109.5
C44 C45 H45C 109.5
H45A C45 H45C 109.5
H45B C45 H45C 109.5
C47 C46 C42 121.1(4)
C47 C46 H46 119.5
C42 C46 H46 119.5
C46 C47 C48 120.3(4)
C46 C47 H47 119.9
C48 C47 H47 119.9
C49 C48 C47 121.2(4)
C49 C48 H48 119.4
C47 C48 H48 119.4
C48 C49 C41 117.7(4)
C48 C49 C51 120.3(4)
C41 C49 C51 122.0(4)
C51 C50 H50A 109.5
C51 C50 H50B 109.5
H50A C50 H50B 109.5
C51 C50 H50C 109.5
H50A C50 H50C 109.5
H50B C50 H50C 109.5
C50 C51 C49 112.0(4)
C50 C51 C52 110.0(4)
C49 C51 C52 111.4(4)
C50 C51 H51 107.7
C49 C51 H51 107.7
C52 C51 H51 107.7
C51 C52 H52A 109.5
C51 C52 H52B 109.5
H52A C52 H52B 109.5
C51 C52 H52C 109.5
H52A C52 H52C 109.5
H52B C52 H52C 109.5
C54 C53 C61 120.9(4)
C54 C53 N4 119.0(4)
C61 C53 N4 120.1(4)
C58 C54 C53 118.7(4)
C58 C54 C56 118.8(4)
C53 C54 C56 122.4(4)
C56 C55 H55A 109.5
C56 C55 H55B 109.5
H55A C55 H55B 109.5
C56 C55 H55C 109.5
H55A C55 H55C 109.5
H55B C55 H55C 109.5
C57 C56 C54 113.8(5)
C57 C56 C55 109.3(4)
C54 C56 C55 110.4(4)
C57 C56 H56 107.7
C54 C56 H56 107.7
C55 C56 H56 107.7
C56 C57 H57A 109.5
C56 C57 H57B 109.5
H57A C57 H57B 109.5
C56 C57 H57C 109.5
H57A C57 H57C 109.5
H57B C57 H57C 109.5
C59 C58 C54 121.1(5)
C59 C58 H58 119.4
C54 C58 H58 119.4
C60 C59 C58 119.4(4)
C60 C59 H59 120.3
C58 C59 H59 120.3
C59 C60 C61 121.8(5)
C59 C60 H60 119.1
C61 C60 H60 119.1
C60 C61 C53 118.1(4)
C60 C61 C63 118.6(4)
C53 C61 C63 123.2(4)
C63 C62 H62A 109.5
C63 C62 H62B 109.5
H62A C62 H62B 109.5
C63 C62 H62C 109.5
H62A C62 H62C 109.5
H62B C62 H62C 109.5
C61 C63 C64 110.8(4)
C61 C63 C62 111.9(4)
C64 C63 C62 110.8(4)
C61 C63 H63 107.7
C64 C63 H63 107.7
C62 C63 H63 107.7
C63 C64 H64A 109.5
C63 C64 H64B 109.5
H64A C64 H64B 109.5
C63 C64 H64C 109.5
H64A C64 H64C 109.5
H64B C64 H64C 109.5
C66 C65 P2 116.6(3)
C66 C65 H65A 108.1
P2 C65 H65A 108.1
C66 C65 H65B 108.1
P2 C65 H65B 108.1
H65A C65 H65B 107.3
C65 C66 H66A 109.5
C65 C66 H66B 109.5
H66A C66 H66B 109.5
C65 C66 H66C 109.5
H66A C66 H66C 109.5
H66B C66 H66C 109.5
C68 C67 P2 113.8(3)
C68 C67 H67A 108.8
P2 C67 H67A 108.8
C68 C67 H67B 108.8
P2 C67 H67B 108.8
H67A C67 H67B 107.7
C67 C68 H68A 109.5
C67 C68 H68B 109.5
H68A C68 H68B 109.5
C67 C68 H68C 109.5
H68A C68 H68C 109.5
H68B C68 H68C 109.5
C70 C69 P2 115.1(3)
C70 C69 H69A 108.5
P2 C69 H69A 108.5
C70 C69 H69B 108.5
P2 C69 H69B 108.5
H69A C69 H69B 107.5
C69 C70 H70A 109.5
C69 C70 H70B 109.5
H70A C70 H70B 109.5
C69 C70 H70C 109.5
H70A C70 H70C 109.5
H70B C70 H70C 109.5
C7 N1 Re1 176.9(3)
C5 N2 C19 118.7(4)
C5 N2 Re1 113.8(3)
C19 N2 Re1 127.5(3)
C41 N3 Re2 177.8(3)
C2 N4 C53 120.0(3)
C2 N4 Re2 113.2(3)
C53 N4 Re2 126.8(3)
C31 P1 C33 103.9(2)
C31 P1 C35 99.5(2)
C33 P1 C35 103.9(2)
C31 P1 Re1 113.32(16)
C33 P1 Re1 118.39(16)
C35 P1 Re1 115.60(18)
C69 P2 C65 103.3(2)
C69 P2 C67 103.3(2)
C65 P2 C67 99.4(2)
C69 P2 Re2 118.14(15)
C65 P2 Re2 116.25(16)
C67 P2 Re2 113.99(15)
N1 Re1 C1 98.12(16)
N1 Re1 N2 100.84(15)
C1 Re1 N2 77.23(14)
N1 Re1 P1 90.33(12)
C1 Re1 P1 100.56(12)
N2 Re1 P1 168.80(10)
N1 Re1 Cl1 98.65(11)
C1 Re1 Cl1 159.22(11)
N2 Re1 Cl1 87.63(10)
P1 Re1 Cl1 91.53(5)
N1 Re1 Cl2 170.47(12)
C1 Re1 Cl2 79.32(11)
N2 Re1 Cl2 87.61(11)
P1 Re1 Cl2 81.19(5)
Cl1 Re1 Cl2 85.99(4)
N3 Re2 C39 97.48(15)
N3 Re2 N4 101.19(15)
C39 Re2 N4 77.53(14)
N3 Re2 P2 89.73(12)
C39 Re2 P2 101.09(12)
N4 Re2 P2 169.08(9)
N3 Re2 Cl3 99.36(11)
C39 Re2 Cl3 158.90(11)
N4 Re2 Cl3 86.79(10)
P2 Re2 Cl3 91.62(4)
N3 Re2 Cl4 170.87(12)
C39 Re2 Cl4 79.68(11)
N4 Re2 Cl4 86.73(10)
P2 Re2 Cl4 82.37(5)
Cl3 Re2 Cl4 85.48(4)

loop_
_geom_bond_atom_site_label_1
_geom_bond_atom_site_label_2
_geom_bond_distance
C1 C4 1.365(6)
C1 C3 1.510(6)
C1 Re1 2.146(4)
C2 N4 1.307(5)
C2 C38 1.449(6)
C2 C37 1.507(6)
C3 H3A 0.9800
C3 H3B 0.9800
C3 H3C 0.9800
C4 C5 1.441(6)
C4 H4 0.9500
C5 N2 1.317(5)
C5 C6 1.516(6)
C6 H6A 0.9800
C6 H6B 0.9800
C6 H6C 0.9800
C7 N1 1.389(5)
C7 C8 1.419(6)
C7 C15 1.424(6)
C8 C12 1.391(6)
C8 C10 1.519(6)
C9 C10 1.550(8)
C9 H9A 0.9800
C9 H9B 0.9800
C9 H9C 0.9800
C10 C11 1.531(7)
C10 H10 1.0000
C11 H11A 0.9800
C11 H11B 0.9800
C11 H11C 0.9800
C12 C13 1.391(7)
C12 H12 0.9500
C13 C14 1.396(7)
C13 H13 0.9500
C14 C15 1.394(6)
C14 H14 0.9500
C15 C17 1.526(6)
C16 C17 1.543(7)
C16 H16A 0.9800
C16 H16B 0.9800
C16 H16C 0.9800
C17 C18 1.544(7)
C17 H17 1.0000
C18 H18A 0.9800
C18 H18B 0.9800
C18 H18C 0.9800
C19 C20 1.402(6)
C19 C27 1.406(6)
C19 N2 1.453(5)
C20 C24 1.404(6)
C20 C22 1.524(6)
C21 C22 1.535(7)
C21 H21A 0.9800
C21 H21B 0.9800
C21 H21C 0.9800
C22 C23 1.524(7)
C22 H22 1.0000
C23 H23A 0.9800
C23 H23B 0.9800
C23 H23C 0.9800
C24 C25 1.389(7)
C24 H24 0.9500
C25 C26 1.391(8)
C25 H25 0.9500
C26 C27 1.402(6)
C26 H26 0.9500
C27 C29 1.522(7)
C28 C29 1.528(8)
C28 H28A 0.9800
C28 H28B 0.9800
C28 H28C 0.9800
C29 C30 1.542(7)
C29 H29 1.0000
C30 H30A 0.9800
C30 H30B 0.9800
C30 H30C 0.9800
C31 C32 1.530(7)
C31 P1 1.825(5)
C31 H31A 0.9900
C31 H31B 0.9900
C32 H32A 0.9800
C32 H32B 0.9800
C32 H32C 0.9800
C33 C34 1.531(7)
C33 P1 1.843(5)
C33 H33A 0.9900
C33 H33B 0.9900
C34 H34A 0.9800
C34 H34B 0.9800
C34 H34C 0.9800
C35 C36 1.539(8)
C35 P1 1.847(5)
C35 H35A 0.9900
C35 H35B 0.9900
C36 H36A 0.9800
C36 H36B 0.9800
C36 H36C 0.9800
C37 H37A 0.9800
C37 H37B 0.9800
C37 H37C 0.9800
C38 C39 1.354(6)
C38 H38 0.9500
C39 C40 1.502(6)
C39 Re2 2.139(4)
C40 H40A 0.9800
C40 H40B 0.9800
C40 H40C 0.9800
C41 N3 1.386(5)
C41 C42 1.417(6)
C41 C49 1.421(6)
C42 C46 1.392(6)
C42 C44 1.522(6)
C43 C44 1.533(6)
C43 H43A 0.9800
C43 H43B 0.9800
C43 H43C 0.9800
C44 C45 1.538(7)
C44 H44 1.0000
C45 H45A 0.9800
C45 H45B 0.9800
C45 H45C 0.9800
C46 C47 1.389(7)
C46 H46 0.9500
C47 C48 1.394(7)
C47 H47 0.9500
C48 C49 1.393(6)
C48 H48 0.9500
C49 C51 1.530(6)
C50 C51 1.521(8)
C50 H50A 0.9800
C50 H50B 0.9800
C50 H50C 0.9800
C51 C52 1.541(7)
C51 H51 1.0000
C52 H52A 0.9800
C52 H52B 0.9800
C52 H52C 0.9800
C53 C54 1.410(6)
C53 C61 1.411(6)
C53 N4 1.452(5)
C54 C58 1.402(6)
C54 C56 1.527(7)
C55 C56 1.535(8)
C55 H55A 0.9800
C55 H55B 0.9800
C55 H55C 0.9800
C56 C57 1.527(7)
C56 H56 1.0000
C57 H57A 0.9800
C57 H57B 0.9800
C57 H57C 0.9800
C58 C59 1.394(8)
C58 H58 0.9500
C59 C60 1.382(8)
C59 H59 0.9500
C60 C61 1.405(6)
C60 H60 0.9500
C61 C63 1.520(7)
C62 C63 1.542(7)
C62 H62A 0.9800
C62 H62B 0.9800
C62 H62C 0.9800
C63 C64 1.523(7)
C63 H63 1.0000
C64 H64A 0.9800
C64 H64B 0.9800
C64 H64C 0.9800
C65 C66 1.532(7)
C65 P2 1.842(4)
C65 H65A 0.9900
C65 H65B 0.9900
C66 H66A 0.9800
C66 H66B 0.9800
C66 H66C 0.9800
C67 C68 1.531(7)
C67 P2 1.842(4)
C67 H67A 0.9900
C67 H67B 0.9900
C68 H68A 0.9800
C68 H68B 0.9800
C68 H68C 0.9800
C69 C70 1.531(7)
C69 P2 1.833(4)
C69 H69A 0.9900
C69 H69B 0.9900
C70 H70A 0.9800
C70 H70B 0.9800
C70 H70C 0.9800
N1 Re1 1.736(4)
N2 Re1 2.189(4)
N3 Re2 1.734(3)
N4 Re2 2.194(4)
P1 Re1 2.4279(15)
P2 Re2 2.4293(13)
Re1 Cl1 2.4455(11)
Re1 Cl2 2.4594(12)
Re2 Cl3 2.4441(12)
Re2 Cl4 2.4620(12)
